data_4038105
loop_
_publ_author_name
'Lazreg, Fa\"ima'
'Vasseur, Marie'
'Slawin, Alexandra M. Z.'
'Cazin, Catherine S. J.'

_publ_section_title
;
 Aerobic synthesis of N-sulfonylamidines mediated by N-heterocyclic
 carbene copper(I) catalysts
;
_journal_name_full 'Beilstein Journal of Organic Chemistry'
_journal_page_first 482
_journal_page_last 491
_journal_paper_doi 10.3762/bjoc.16.43
_journal_volume 16
_journal_year 2020
_chemical_formula_moiety 'C50 H66 B Cu F4 N6'
_chemical_formula_sum 'C50 H66 B Cu F4 N6'
_chemical_formula_weight 901.46
_space_group_crystal_system monoclinic
_space_group_IT_number 14
_space_group_name_Hall '-P 2ybc'
_space_group_name_H-M_alt 'P 1 21/c 1'
_atom_sites_solution_hydrogens geom
_atom_sites_solution_primary direct
_atom_sites_solution_secondary difmap
_audit_creation_date 2015-12-16
_audit_creation_method 'by CrystalStructure 4.1'
_cell_angle_alpha 90.0000
_cell_angle_beta 94.439(8)
_cell_angle_gamma 90.0000
_cell_formula_units_Z 4
_cell_length_a 14.580(6)
_cell_length_b 21.854(10)
_cell_length_c 15.012(7)
_cell_measurement_reflns_used 11502
_cell_measurement_temperature 93
_cell_measurement_theta_max 25.35
_cell_measurement_theta_min 1.65
_cell_volume 4769(4)
_computing_cell_refinement 'CrystalClear-SM Expert 2.0 rc13'
_computing_data_collection 'CrystalClear-SM Expert 2.0 rc13 (Rigaku, 2009)'
_computing_data_reduction 'CrystalClear-SM Expert 2.0 rc13'
_computing_molecular_graphics 'CrystalStructure 4.1'
_computing_publication_material 'CrystalStructure 4.1 (Rigaku, 2014)'
_computing_structure_refinement 'SHELXL2013 (Sheldrick, 2008)'
_computing_structure_solution 'SIR2004 (Burla, et al., 2005)'
_diffrn_ambient_temperature 93
_diffrn_detector_area_resol_mean 29.257
_diffrn_measured_fraction_theta_full 0.999
_diffrn_measured_fraction_theta_max 0.994
_diffrn_measurement_device_type 'Rigaku Saturn70'
_diffrn_measurement_method \w
_diffrn_radiation_type 'Mo K\a'
_diffrn_radiation_wavelength 0.71075
_diffrn_reflns_av_R_equivalents 0.0949
_diffrn_reflns_Laue_measured_fraction_full 0.999
_diffrn_reflns_Laue_measured_fraction_max 0.994
_diffrn_reflns_limit_h_max 17
_diffrn_reflns_limit_h_min -16
_diffrn_reflns_limit_k_max 26
_diffrn_reflns_limit_k_min -26
_diffrn_reflns_limit_l_max 18
_diffrn_reflns_limit_l_min -18
_diffrn_reflns_number 47584
_diffrn_reflns_point_group_measured_fraction_full 0.999
_diffrn_reflns_point_group_measured_fraction_max 0.994
_diffrn_reflns_theta_full 25.242
_diffrn_reflns_theta_max 25.434
_diffrn_reflns_theta_min 1.649
_diffrn_standards_number 0
_exptl_absorpt_coefficient_mu 0.514
_exptl_absorpt_correction_T_max 0.990
_exptl_absorpt_correction_T_min 0.620
_exptl_absorpt_correction_type multi-scan
_exptl_absorpt_process_details 'REQAB (Rigaku, 1998)'
_exptl_crystal_colour colorless
_exptl_crystal_density_diffrn 1.255
_exptl_crystal_density_method 'not measured'
_exptl_crystal_description prism
_exptl_crystal_F_000 1912.00
_exptl_crystal_size_max 0.200
_exptl_crystal_size_mid 0.020
_exptl_crystal_size_min 0.020
_refine_diff_density_max 0.52
_refine_diff_density_min -1.17
_refine_ls_extinction_method none
_refine_ls_goodness_of_fit_ref 0.973
_refine_ls_hydrogen_treatment constr
_refine_ls_number_parameters 559
_refine_ls_number_reflns 8762
_refine_ls_number_restraints 0
_refine_ls_R_factor_all 0.1081
_refine_ls_R_factor_gt 0.0939
_refine_ls_shift/su_max 0.000
_refine_ls_structure_factor_coef Fsqd
_refine_ls_weighting_details 'w = 1/[\s^2^(Fo^2^)+(0.1453P)^2^+17.2690P] where P=(Fo^2^+2Fc^2^)/3'
_refine_ls_weighting_scheme calc
_refine_ls_wR_factor_gt 0.2495
_refine_ls_wR_factor_ref 0.2634
_reflns_number_gt 7559
_reflns_number_total 8762
_reflns_threshold_expression F^2^>2.0\s(F^2^)
_cod_data_source_file 1860-5397-16-43-S4.cif
_cod_data_source_block 6
_cod_depositor_comments 'Adding full bibliography for 4038105--4038107.cif.'
_cod_database_code 4038105

loop_
_space_group_symop_id
_space_group_symop_operation_xyz
1 +X,+Y,+Z
2 -X,1/2+Y,1/2-Z
3 -X,-Y,-Z
4 +X,-1/2-Y,-1/2+Z

loop_
_atom_site_label
_atom_site_type_symbol
_atom_site_fract_x
_atom_site_fract_y
_atom_site_fract_z
_atom_site_U_iso_or_equiv
_atom_site_adp_type
_atom_site_occupancy
_atom_site_site_symmetry_order
_atom_site_calc_flag
_atom_site_refinement_flags_posn
_atom_site_refinement_flags_adp
_atom_site_refinement_flags_occupancy
_atom_site_disorder_assembly
_atom_site_disorder_group
Cu1 Cu 0.22369(4) 0.12869(3) 0.24036(4) 0.0317(2) Uani 1 1 d . . . . .
F1 F 0.0476(3) -0.06797(16) 0.3330(2) 0.0531(9) Uani 1 1 d . . . . .
F2 F 0.0508(2) -0.16991(15) 0.3028(2) 0.0476(8) Uani 1 1 d . . . . .
F3 F 0.0293(2) -0.10176(15) 0.1896(2) 0.0449(8) Uani 1 1 d . . . . .
F4 F -0.0827(2) -0.11744(17) 0.2845(3) 0.0554(9) Uani 1 1 d . . . . .
N3 N 0.1525(3) 0.19890(18) -0.0068(3) 0.0303(9) Uani 1 1 d . . . . .
N4 N 0.2349(3) 0.22363(19) 0.0027(3) 0.0331(10) Uani 1 1 d . . . . .
N5 N 0.2686(3) 0.20228(18) 0.0824(3) 0.0289(9) Uani 1 1 d . . . . .
N33 N 0.1780(3) 0.03635(18) 0.4700(3) 0.0304(9) Uani 1 1 d . . . . .
N34 N 0.2594(3) 0.01320(18) 0.4557(3) 0.0306(9) Uani 1 1 d . . . . .
N35 N 0.2821(3) 0.04478(18) 0.3846(3) 0.0318(9) Uani 1 1 d . . . . .
C1 C 0.2105(4) 0.1650(2) 0.1252(4) 0.0331(11) Uani 1 1 d . . . . .
C2 C 0.1335(3) 0.1632(2) 0.0639(4) 0.0316(11) Uani 1 1 d . . . . .
C6 C 0.0471(4) 0.1293(2) 0.0717(3) 0.0325(11) Uani 1 1 d . . . . .
C7 C 0.0515(4) 0.0687(2) 0.1020(3) 0.0323(11) Uani 1 1 d . . . . .
H7 H 0.1097 0.0494 0.1127 0.039 Uiso 1 1 calc R U . . .
C8 C -0.0270(4) 0.0368(2) 0.1165(3) 0.0337(11) Uani 1 1 d . . . . .
H8 H -0.0221 -0.0044 0.1364 0.040 Uiso 1 1 calc R U . . .
C9 C -0.1141(4) 0.0636(2) 0.1025(3) 0.0319(11) Uani 1 1 d . . . . .
C10 C -0.1176(4) 0.1238(2) 0.0702(4) 0.0337(11) Uani 1 1 d . . . . .
H10 H -0.1757 0.1429 0.0580 0.040 Uiso 1 1 calc R U . . .
C11 C -0.0387(4) 0.1559(2) 0.0558(4) 0.0360(12) Uani 1 1 d . . . . .
H11 H -0.0433 0.1968 0.0345 0.043 Uiso 1 1 calc R U . . .
C12 C -0.1998(4) 0.0273(2) 0.1239(4) 0.0334(11) Uani 1 1 d . . . . .
C13 C -0.1930(4) 0.0148(2) 0.2254(4) 0.0376(12) Uani 1 1 d . . . . .
H13A H -0.1903 0.0537 0.2578 0.045 Uiso 1 1 calc R U . . .
H13B H -0.2471 -0.0084 0.2408 0.045 Uiso 1 1 calc R U . . .
H13C H -0.1373 -0.0090 0.2420 0.045 Uiso 1 1 calc R U . . .
C14 C -0.2890(4) 0.0620(3) 0.0993(4) 0.0387(12) Uani 1 1 d . . . . .
H14A H -0.2875 0.1014 0.1308 0.046 Uiso 1 1 calc R U . . .
H14B H -0.2955 0.0692 0.0347 0.046 Uiso 1 1 calc R U . . .
H14C H -0.3413 0.0378 0.1167 0.046 Uiso 1 1 calc R U . . .
C15 C -0.2039(4) -0.0335(2) 0.0742(4) 0.0373(12) Uani 1 1 d . . . . .
H15A H -0.1470 -0.0565 0.0892 0.045 Uiso 1 1 calc R U . . .
H15B H -0.2566 -0.0573 0.0917 0.045 Uiso 1 1 calc R U . . .
H15C H -0.2107 -0.0259 0.0097 0.045 Uiso 1 1 calc R U . . .
C16 C 0.0959(4) 0.2112(2) -0.0902(3) 0.0343(11) Uani 1 1 d . . . . .
H16A H 0.0366 0.1903 -0.0887 0.041 Uiso 1 1 calc R U . . .
H16B H 0.0856 0.2554 -0.0964 0.041 Uiso 1 1 calc R U . . .
H16C H 0.1278 0.1963 -0.1410 0.041 Uiso 1 1 calc R U . . .
C17 C 0.3607(3) 0.2194(2) 0.1135(3) 0.0315(11) Uani 1 1 d . . . . .
C18 C 0.4331(4) 0.1834(2) 0.0887(3) 0.0332(11) Uani 1 1 d . . . . .
C19 C 0.5210(4) 0.1997(2) 0.1209(4) 0.0371(12) Uani 1 1 d . . . . .
H19 H 0.5720 0.1764 0.1043 0.045 Uiso 1 1 calc R U . . .
C20 C 0.5353(4) 0.2496(2) 0.1773(4) 0.0394(13) Uani 1 1 d . . . . .
H20 H 0.5959 0.2595 0.2007 0.047 Uiso 1 1 calc R U . . .
C21 C 0.4622(4) 0.2850(2) 0.1996(4) 0.0368(12) Uani 1 1 d . . . . .
H21 H 0.4733 0.3198 0.2369 0.044 Uiso 1 1 calc R U . . .
C22 C 0.3730(4) 0.2707(2) 0.1686(3) 0.0337(11) Uani 1 1 d . . . . .
C23 C 0.4170(4) 0.1275(2) 0.0297(4) 0.0365(12) Uani 1 1 d . . . . .
H23 H 0.3540 0.1309 -0.0012 0.044 Uiso 1 1 calc R U . . .
C24 C 0.4855(4) 0.1224(3) -0.0425(4) 0.0452(14) Uani 1 1 d . . . . .
H24A H 0.4720 0.0856 -0.0784 0.054 Uiso 1 1 calc R U . . .
H24B H 0.4803 0.1586 -0.0811 0.054 Uiso 1 1 calc R U . . .
H24C H 0.5482 0.1197 -0.0140 0.054 Uiso 1 1 calc R U . . .
C25 C 0.4192(4) 0.0698(2) 0.0873(4) 0.0430(13) Uani 1 1 d . . . . .
H25A H 0.4088 0.0338 0.0488 0.052 Uiso 1 1 calc R U . . .
H25B H 0.4794 0.0664 0.1209 0.052 Uiso 1 1 calc R U . . .
H25C H 0.3709 0.0722 0.1290 0.052 Uiso 1 1 calc R U . . .
C26 C 0.2915(4) 0.3109(2) 0.1896(3) 0.0338(11) Uani 1 1 d . . . . .
H26 H 0.2348 0.2851 0.1830 0.041 Uiso 1 1 calc R U . . .
C27 C 0.2798(4) 0.3631(2) 0.1222(4) 0.0403(13) Uani 1 1 d . . . . .
H27A H 0.2276 0.3886 0.1361 0.048 Uiso 1 1 calc R U . . .
H27B H 0.3359 0.3880 0.1253 0.048 Uiso 1 1 calc R U . . .
H27C H 0.2685 0.3462 0.0619 0.048 Uiso 1 1 calc R U . . .
C28 C 0.3001(4) 0.3365(2) 0.2854(4) 0.0395(12) Uani 1 1 d . . . . .
H28A H 0.3076 0.3026 0.3281 0.047 Uiso 1 1 calc R U . . .
H28B H 0.3538 0.3636 0.2929 0.047 Uiso 1 1 calc R U . . .
H28C H 0.2445 0.3596 0.2962 0.047 Uiso 1 1 calc R U . . .
C31 C 0.2187(4) 0.0864(2) 0.3508(3) 0.0305(11) Uani 1 1 d . . . . .
C32 C 0.1506(3) 0.0808(2) 0.4102(3) 0.0305(11) Uani 1 1 d . . . . .
C36 C 0.0617(4) 0.1130(2) 0.4099(3) 0.0318(11) Uani 1 1 d . . . . .
C37 C 0.0133(4) 0.1264(2) 0.3284(3) 0.0329(11) Uani 1 1 d . . . . .
H37 H 0.0372 0.1137 0.2743 0.040 Uiso 1 1 calc R U . . .
C38 C -0.0686(4) 0.1576(2) 0.3258(4) 0.0342(11) Uani 1 1 d . . . . .
H38 H -0.0994 0.1671 0.2694 0.041 Uiso 1 1 calc R U . . .
C39 C -0.1080(3) 0.1760(2) 0.4034(4) 0.0319(11) Uani 1 1 d . . . . .
C40 C -0.0584(4) 0.1642(2) 0.4843(4) 0.0323(11) Uani 1 1 d . . . . .
H40 H -0.0826 0.1769 0.5383 0.039 Uiso 1 1 calc R U . . .
C41 C 0.0261(4) 0.1341(2) 0.4878(4) 0.0345(12) Uani 1 1 d . . . . .
H41 H 0.0597 0.1279 0.5439 0.041 Uiso 1 1 calc R U . . .
C42 C -0.2008(4) 0.2082(2) 0.3964(4) 0.0340(11) Uani 1 1 d . . . . .
C43 C -0.1928(4) 0.2689(3) 0.3474(4) 0.0465(14) Uani 1 1 d . . . . .
H43A H -0.2525 0.2896 0.3429 0.056 Uiso 1 1 calc R U . . .
H43B H -0.1471 0.2949 0.3805 0.056 Uiso 1 1 calc R U . . .
H43C H -0.1734 0.2612 0.2873 0.056 Uiso 1 1 calc R U . . .
C44 C -0.2724(4) 0.1680(3) 0.3453(4) 0.0472(15) Uani 1 1 d . . . . .
H44A H -0.3320 0.1889 0.3410 0.057 Uiso 1 1 calc R U . . .
H44B H -0.2534 0.1601 0.2852 0.057 Uiso 1 1 calc R U . . .
H44C H -0.2778 0.1291 0.3770 0.057 Uiso 1 1 calc R U . . .
C45 C -0.2356(4) 0.2209(3) 0.4886(4) 0.0404(13) Uani 1 1 d . . . . .
H45A H -0.2954 0.2416 0.4812 0.048 Uiso 1 1 calc R U . . .
H45B H -0.2423 0.1821 0.5203 0.048 Uiso 1 1 calc R U . . .
H45C H -0.1914 0.2470 0.5233 0.048 Uiso 1 1 calc R U . . .
C46 C 0.1268(4) 0.0057(2) 0.5392(4) 0.0351(12) Uani 1 1 d . . . . .
H46A H 0.0679 0.0265 0.5441 0.042 Uiso 1 1 calc R U . . .
H46B H 0.1156 -0.0371 0.5223 0.042 Uiso 1 1 calc R U . . .
H46C H 0.1632 0.0074 0.5968 0.042 Uiso 1 1 calc R U . . .
C47 C 0.3671(3) 0.0273(2) 0.3471(3) 0.0297(11) Uani 1 1 d . . . . .
C48 C 0.4481(4) 0.0591(2) 0.3741(3) 0.0322(11) Uani 1 1 d . . . . .
C49 C 0.5278(4) 0.0396(2) 0.3377(4) 0.0382(12) Uani 1 1 d . . . . .
H49 H 0.5839 0.0606 0.3530 0.046 Uiso 1 1 calc R U . . .
C50 C 0.5272(4) -0.0096(2) 0.2795(3) 0.0360(12) Uani 1 1 d . . . . .
H50 H 0.5829 -0.0228 0.2567 0.043 Uiso 1 1 calc R U . . .
C51 C 0.4457(4) -0.0396(2) 0.2546(4) 0.0369(12) Uani 1 1 d . . . . .
H51 H 0.4462 -0.0732 0.2144 0.044 Uiso 1 1 calc R U . . .
C52 C 0.3629(4) -0.0215(2) 0.2871(3) 0.0324(11) Uani 1 1 d . . . . .
C53 C 0.4469(4) 0.1129(2) 0.4375(4) 0.0385(12) Uani 1 1 d . . . . .
H53 H 0.3889 0.1102 0.4688 0.046 Uiso 1 1 calc R U . . .
C54 C 0.4442(4) 0.1733(2) 0.3859(4) 0.0469(14) Uani 1 1 d . . . . .
H54A H 0.4434 0.2075 0.4279 0.056 Uiso 1 1 calc R U . . .
H54B H 0.4987 0.1763 0.3518 0.056 Uiso 1 1 calc R U . . .
H54C H 0.3887 0.1746 0.3447 0.056 Uiso 1 1 calc R U . . .
C55 C 0.5278(4) 0.1109(3) 0.5091(4) 0.0453(14) Uani 1 1 d . . . . .
H55A H 0.5247 0.1464 0.5487 0.054 Uiso 1 1 calc R U . . .
H55B H 0.5247 0.0732 0.5441 0.054 Uiso 1 1 calc R U . . .
H55C H 0.5859 0.1119 0.4803 0.054 Uiso 1 1 calc R U . . .
C56 C 0.2746(4) -0.0555(2) 0.2622(3) 0.0339(11) Uani 1 1 d . . . . .
H56 H 0.2227 -0.0299 0.2809 0.041 Uiso 1 1 calc R U . . .
C57 C 0.2590(4) -0.0660(3) 0.1614(4) 0.0431(13) Uani 1 1 d . . . . .
H57A H 0.2011 -0.0882 0.1483 0.052 Uiso 1 1 calc R U . . .
H57B H 0.2559 -0.0265 0.1306 0.052 Uiso 1 1 calc R U . . .
H57C H 0.3100 -0.0901 0.1409 0.052 Uiso 1 1 calc R U . . .
C58 C 0.2740(4) -0.1154(3) 0.3140(4) 0.0447(14) Uani 1 1 d . . . . .
H58A H 0.2166 -0.1374 0.2977 0.054 Uiso 1 1 calc R U . . .
H58B H 0.3264 -0.1406 0.2994 0.054 Uiso 1 1 calc R U . . .
H58C H 0.2786 -0.1067 0.3782 0.054 Uiso 1 1 calc R U . . .
B1 B 0.0111(5) -0.1139(3) 0.2775(4) 0.0389(14) Uani 1 1 d . . . . .

loop_
_atom_site_aniso_label
_atom_site_aniso_U_11
_atom_site_aniso_U_22
_atom_site_aniso_U_33
_atom_site_aniso_U_23
_atom_site_aniso_U_13
_atom_site_aniso_U_12
Cu1 0.0350(4) 0.0259(3) 0.0342(4) 0.0027(2) 0.0033(3) 0.0002(2)
F1 0.065(2) 0.0445(19) 0.050(2) -0.0088(16) 0.0050(17) -0.0029(17)
F2 0.058(2) 0.0413(18) 0.0440(19) 0.0045(15) 0.0049(16) 0.0111(15)
F3 0.058(2) 0.0392(17) 0.0377(17) 0.0023(14) 0.0068(15) 0.0016(15)
F4 0.046(2) 0.057(2) 0.064(2) 0.0025(18) 0.0113(17) 0.0054(16)
N3 0.034(2) 0.026(2) 0.031(2) 0.0030(17) 0.0031(18) -0.0012(17)
N4 0.033(2) 0.027(2) 0.039(2) -0.0017(18) 0.0014(19) -0.0007(17)
N5 0.030(2) 0.0225(19) 0.033(2) 0.0005(17) 0.0004(17) -0.0006(16)
N33 0.034(2) 0.025(2) 0.032(2) -0.0051(17) 0.0027(18) -0.0013(17)
N34 0.035(2) 0.025(2) 0.033(2) 0.0014(17) 0.0064(18) 0.0010(17)
N35 0.035(2) 0.024(2) 0.037(2) 0.0017(18) 0.0077(19) 0.0000(17)
C1 0.036(3) 0.026(2) 0.038(3) -0.002(2) 0.004(2) 0.001(2)
C2 0.036(3) 0.020(2) 0.040(3) -0.003(2) 0.007(2) 0.004(2)
C6 0.037(3) 0.028(3) 0.033(3) -0.001(2) 0.003(2) -0.006(2)
C7 0.036(3) 0.028(2) 0.033(3) -0.002(2) 0.005(2) -0.001(2)
C8 0.040(3) 0.028(3) 0.033(3) 0.001(2) 0.005(2) 0.003(2)
C9 0.039(3) 0.027(2) 0.029(3) -0.001(2) 0.004(2) -0.003(2)
C10 0.035(3) 0.029(3) 0.037(3) 0.005(2) 0.000(2) 0.002(2)
C11 0.039(3) 0.025(2) 0.044(3) 0.005(2) 0.005(2) -0.004(2)
C12 0.034(3) 0.028(2) 0.038(3) 0.003(2) 0.002(2) -0.003(2)
C13 0.042(3) 0.036(3) 0.036(3) -0.002(2) 0.010(2) -0.004(2)
C14 0.039(3) 0.040(3) 0.038(3) 0.005(2) 0.009(2) 0.001(2)
C15 0.041(3) 0.031(3) 0.040(3) 0.000(2) 0.004(2) -0.006(2)
C16 0.040(3) 0.032(3) 0.031(3) 0.001(2) -0.003(2) -0.001(2)
C17 0.032(3) 0.026(2) 0.036(3) 0.004(2) -0.002(2) -0.004(2)
C18 0.038(3) 0.027(2) 0.035(3) 0.002(2) 0.004(2) 0.000(2)
C19 0.031(3) 0.031(3) 0.050(3) 0.007(2) 0.002(2) 0.001(2)
C20 0.035(3) 0.033(3) 0.049(3) 0.005(2) -0.002(2) -0.003(2)
C21 0.038(3) 0.024(2) 0.048(3) 0.000(2) 0.001(2) -0.003(2)
C22 0.040(3) 0.028(3) 0.034(3) 0.003(2) 0.005(2) -0.001(2)
C23 0.039(3) 0.026(3) 0.044(3) -0.002(2) 0.002(2) 0.002(2)
C24 0.042(3) 0.052(3) 0.042(3) -0.004(3) 0.006(3) 0.007(3)
C25 0.051(3) 0.029(3) 0.050(3) -0.001(2) 0.009(3) 0.001(2)
C26 0.034(3) 0.032(3) 0.036(3) -0.002(2) 0.004(2) -0.002(2)
C27 0.047(3) 0.031(3) 0.043(3) 0.003(2) 0.004(3) 0.005(2)
C28 0.051(3) 0.031(3) 0.036(3) -0.002(2) 0.004(2) 0.003(2)
C31 0.040(3) 0.024(2) 0.027(2) -0.0021(19) 0.001(2) 0.001(2)
C32 0.036(3) 0.020(2) 0.034(3) 0.000(2) 0.001(2) -0.0011(19)
C36 0.036(3) 0.025(2) 0.035(3) -0.001(2) 0.003(2) -0.002(2)
C37 0.037(3) 0.031(3) 0.032(3) -0.002(2) 0.006(2) -0.001(2)
C38 0.036(3) 0.032(3) 0.034(3) 0.001(2) -0.001(2) 0.001(2)
C39 0.031(3) 0.022(2) 0.043(3) 0.000(2) 0.004(2) -0.0017(19)
C40 0.036(3) 0.022(2) 0.039(3) 0.001(2) 0.002(2) 0.002(2)
C41 0.040(3) 0.029(3) 0.034(3) 0.002(2) 0.001(2) 0.002(2)
C42 0.033(3) 0.023(2) 0.046(3) 0.001(2) 0.003(2) 0.000(2)
C43 0.048(3) 0.035(3) 0.057(4) 0.013(3) 0.012(3) 0.008(3)
C44 0.029(3) 0.048(3) 0.064(4) -0.009(3) 0.004(3) -0.003(2)
C45 0.042(3) 0.036(3) 0.045(3) 0.003(2) 0.007(2) 0.004(2)
C46 0.041(3) 0.026(2) 0.039(3) 0.005(2) 0.008(2) -0.001(2)
C47 0.031(3) 0.025(2) 0.033(3) 0.006(2) 0.003(2) 0.005(2)
C48 0.037(3) 0.026(2) 0.033(3) 0.004(2) 0.003(2) -0.001(2)
C49 0.035(3) 0.037(3) 0.042(3) 0.002(2) -0.001(2) -0.003(2)
C50 0.040(3) 0.033(3) 0.035(3) 0.002(2) 0.007(2) 0.008(2)
C51 0.047(3) 0.027(3) 0.036(3) 0.001(2) 0.007(2) 0.005(2)
C52 0.037(3) 0.027(2) 0.033(3) 0.002(2) 0.004(2) 0.005(2)
C53 0.044(3) 0.030(3) 0.042(3) -0.004(2) 0.005(2) -0.004(2)
C54 0.054(4) 0.028(3) 0.057(4) -0.001(3) -0.005(3) -0.001(2)
C55 0.055(4) 0.042(3) 0.037(3) -0.002(3) -0.003(3) -0.006(3)
C56 0.037(3) 0.027(2) 0.037(3) 0.003(2) 0.002(2) -0.003(2)
C57 0.047(3) 0.045(3) 0.036(3) 0.002(3) 0.001(3) -0.011(3)
C58 0.051(4) 0.041(3) 0.040(3) 0.005(3) -0.007(3) -0.006(3)
B1 0.047(4) 0.038(3) 0.032(3) 0.000(3) 0.006(3) -0.002(3)

loop_
_atom_type_symbol
_atom_type_description
_atom_type_scat_dispersion_real
_atom_type_scat_dispersion_imag
_atom_type_scat_source
C C 0.0033 0.0016
;
International Tables for Crystallography
(Vol. C, Tables 4.2.6.8 and 6.1.1.4)
;
H H 0.0000 0.0000
;
International Tables for Crystallography
(Vol. C, Table 6.1.1.4)
;
B B 0.0013 0.0007
;
International Tables for Crystallography
(Vol. C, Tables 4.2.6.8 and 6.1.1.4)
;
F F 0.0171 0.0103
;
International Tables for Crystallography
(Vol. C, Tables 4.2.6.8 and 6.1.1.4)
;
N N 0.0061 0.0033
;
International Tables for Crystallography
(Vol. C, Tables 4.2.6.8 and 6.1.1.4)
;
Cu Cu 0.3201 1.2651
;
International Tables for Crystallography
(Vol. C, Tables 4.2.6.8 and 6.1.1.4)
;

loop_
_geom_angle_atom_site_label_1
_geom_angle_atom_site_label_2
_geom_angle_atom_site_label_3
_geom_angle
_geom_angle_site_symmetry_1
_geom_angle_site_symmetry_3
_geom_angle_publ_flag
C31 Cu1 C1 171.0(2) . . ?
N4 N3 C2 112.9(4) . . ?
N4 N3 C16 117.7(4) . . ?
C2 N3 C16 129.3(4) . . ?
N3 N4 N5 102.8(4) . . ?
N4 N5 C1 115.3(4) . . ?
N4 N5 C17 117.9(4) . . ?
C1 N5 C17 126.8(4) . . ?
N34 N33 C32 112.8(4) . . ?
N34 N33 C46 116.5(4) . . ?
C32 N33 C46 130.2(4) . . ?
N33 N34 N35 102.3(4) . . ?
N34 N35 C31 116.0(4) . . ?
N34 N35 C47 116.5(4) . . ?
C31 N35 C47 127.2(4) . . ?
N5 C1 C2 101.7(4) . . ?
N5 C1 Cu1 130.7(4) . . ?
C2 C1 Cu1 127.5(4) . . ?
N3 C2 C1 107.2(4) . . ?
N3 C2 C6 125.1(5) . . ?
C1 C2 C6 127.7(5) . . ?
C11 C6 C7 118.1(5) . . ?
C11 C6 C2 122.9(4) . . ?
C7 C6 C2 118.9(5) . . ?
C8 C7 C6 121.0(5) . . ?
C8 C7 H7 119.5 . . ?
C6 C7 H7 119.5 . . ?
C7 C8 C9 121.4(5) . . ?
C7 C8 H8 119.3 . . ?
C9 C8 H8 119.3 . . ?
C8 C9 C10 117.0(5) . . ?
C8 C9 C12 119.7(4) . . ?
C10 C9 C12 123.3(5) . . ?
C11 C10 C9 121.5(5) . . ?
C11 C10 H10 119.2 . . ?
C9 C10 H10 119.2 . . ?
C10 C11 C6 120.9(5) . . ?
C10 C11 H11 119.5 . . ?
C6 C11 H11 119.5 . . ?
C15 C12 C14 108.4(4) . . ?
C15 C12 C9 110.6(4) . . ?
C14 C12 C9 112.6(4) . . ?
C15 C12 C13 109.0(4) . . ?
C14 C12 C13 108.3(4) . . ?
C9 C12 C13 107.8(4) . . ?
C12 C13 H13A 109.5 . . ?
C12 C13 H13B 109.5 . . ?
H13A C13 H13B 109.5 . . ?
C12 C13 H13C 109.5 . . ?
H13A C13 H13C 109.5 . . ?
H13B C13 H13C 109.5 . . ?
C12 C14 H14A 109.5 . . ?
C12 C14 H14B 109.5 . . ?
H14A C14 H14B 109.5 . . ?
C12 C14 H14C 109.5 . . ?
H14A C14 H14C 109.5 . . ?
H14B C14 H14C 109.5 . . ?
C12 C15 H15A 109.5 . . ?
C12 C15 H15B 109.5 . . ?
H15A C15 H15B 109.5 . . ?
C12 C15 H15C 109.5 . . ?
H15A C15 H15C 109.5 . . ?
H15B C15 H15C 109.5 . . ?
N3 C16 H16A 109.5 . . ?
N3 C16 H16B 109.5 . . ?
H16A C16 H16B 109.5 . . ?
N3 C16 H16C 109.5 . . ?
H16A C16 H16C 109.5 . . ?
H16B C16 H16C 109.5 . . ?
C18 C17 C22 123.2(5) . . ?
C18 C17 N5 118.4(4) . . ?
C22 C17 N5 118.3(4) . . ?
C19 C18 C17 117.7(5) . . ?
C19 C18 C23 120.6(5) . . ?
C17 C18 C23 121.7(5) . . ?
C18 C19 C20 120.5(5) . . ?
C18 C19 H19 119.7 . . ?
C20 C19 H19 119.7 . . ?
C21 C20 C19 120.4(5) . . ?
C21 C20 H20 119.8 . . ?
C19 C20 H20 119.8 . . ?
C20 C21 C22 121.1(5) . . ?
C20 C21 H21 119.5 . . ?
C22 C21 H21 119.5 . . ?
C17 C22 C21 117.1(5) . . ?
C17 C22 C26 121.2(5) . . ?
C21 C22 C26 121.7(5) . . ?
C18 C23 C25 109.8(5) . . ?
C18 C23 C24 113.0(5) . . ?
C25 C23 C24 110.7(5) . . ?
C18 C23 H23 107.7 . . ?
C25 C23 H23 107.7 . . ?
C24 C23 H23 107.7 . . ?
C23 C24 H24A 109.5 . . ?
C23 C24 H24B 109.5 . . ?
H24A C24 H24B 109.5 . . ?
C23 C24 H24C 109.5 . . ?
H24A C24 H24C 109.5 . . ?
H24B C24 H24C 109.5 . . ?
C23 C25 H25A 109.5 . . ?
C23 C25 H25B 109.5 . . ?
H25A C25 H25B 109.5 . . ?
C23 C25 H25C 109.5 . . ?
H25A C25 H25C 109.5 . . ?
H25B C25 H25C 109.5 . . ?
C27 C26 C22 110.0(4) . . ?
C27 C26 C28 110.2(4) . . ?
C22 C26 C28 113.2(4) . . ?
C27 C26 H26 107.8 . . ?
C22 C26 H26 107.8 . . ?
C28 C26 H26 107.8 . . ?
C26 C27 H27A 109.5 . . ?
C26 C27 H27B 109.5 . . ?
H27A C27 H27B 109.5 . . ?
C26 C27 H27C 109.5 . . ?
H27A C27 H27C 109.5 . . ?
H27B C27 H27C 109.5 . . ?
C26 C28 H28A 109.5 . . ?
C26 C28 H28B 109.5 . . ?
H28A C28 H28B 109.5 . . ?
C26 C28 H28C 109.5 . . ?
H28A C28 H28C 109.5 . . ?
H28B C28 H28C 109.5 . . ?
N35 C31 C32 101.5(4) . . ?
N35 C31 Cu1 125.2(4) . . ?
C32 C31 Cu1 132.7(4) . . ?
N33 C32 C31 107.3(4) . . ?
N33 C32 C36 123.8(5) . . ?
C31 C32 C36 128.9(5) . . ?
C41 C36 C37 118.1(5) . . ?
C41 C36 C32 122.7(5) . . ?
C37 C36 C32 119.2(5) . . ?
C38 C37 C36 120.6(5) . . ?
C38 C37 H37 119.7 . . ?
C36 C37 H37 119.7 . . ?
C37 C38 C39 122.1(5) . . ?
C37 C38 H38 118.9 . . ?
C39 C38 H38 118.9 . . ?
C38 C39 C40 117.1(5) . . ?
C38 C39 C42 119.8(5) . . ?
C40 C39 C42 123.1(5) . . ?
C39 C40 C41 121.3(5) . . ?
C39 C40 H40 119.3 . . ?
C41 C40 H40 119.3 . . ?
C36 C41 C40 120.7(5) . . ?
C36 C41 H41 119.7 . . ?
C40 C41 H41 119.7 . . ?
C39 C42 C44 109.8(4) . . ?
C39 C42 C43 109.5(4) . . ?
C44 C42 C43 109.5(5) . . ?
C39 C42 C45 112.1(4) . . ?
C44 C42 C45 107.2(5) . . ?
C43 C42 C45 108.7(4) . . ?
C42 C43 H43A 109.5 . . ?
C42 C43 H43B 109.5 . . ?
H43A C43 H43B 109.5 . . ?
C42 C43 H43C 109.5 . . ?
H43A C43 H43C 109.5 . . ?
H43B C43 H43C 109.5 . . ?
C42 C44 H44A 109.5 . . ?
C42 C44 H44B 109.5 . . ?
H44A C44 H44B 109.5 . . ?
C42 C44 H44C 109.5 . . ?
H44A C44 H44C 109.5 . . ?
H44B C44 H44C 109.5 . . ?
C42 C45 H45A 109.5 . . ?
C42 C45 H45B 109.5 . . ?
H45A C45 H45B 109.5 . . ?
C42 C45 H45C 109.5 . . ?
H45A C45 H45C 109.5 . . ?
H45B C45 H45C 109.5 . . ?
N33 C46 H46A 109.5 . . ?
N33 C46 H46B 109.5 . . ?
H46A C46 H46B 109.5 . . ?
N33 C46 H46C 109.5 . . ?
H46A C46 H46C 109.5 . . ?
H46B C46 H46C 109.5 . . ?
C52 C47 C48 124.1(5) . . ?
C52 C47 N35 117.1(4) . . ?
C48 C47 N35 118.8(4) . . ?
C49 C48 C47 116.5(5) . . ?
C49 C48 C53 122.4(5) . . ?
C47 C48 C53 121.1(5) . . ?
C48 C49 C50 121.4(5) . . ?
C48 C49 H49 119.3 . . ?
C50 C49 H49 119.3 . . ?
C51 C50 C49 120.1(5) . . ?
C51 C50 H50 119.9 . . ?
C49 C50 H50 119.9 . . ?
C50 C51 C52 121.3(5) . . ?
C50 C51 H51 119.3 . . ?
C52 C51 H51 119.3 . . ?
C47 C52 C51 116.5(5) . . ?
C47 C52 C56 122.1(5) . . ?
C51 C52 C56 121.3(5) . . ?
C48 C53 C55 111.9(5) . . ?
C48 C53 C54 110.7(5) . . ?
C55 C53 C54 111.6(5) . . ?
C48 C53 H53 107.5 . . ?
C55 C53 H53 107.5 . . ?
C54 C53 H53 107.5 . . ?
C53 C54 H54A 109.5 . . ?
C53 C54 H54B 109.5 . . ?
H54A C54 H54B 109.5 . . ?
C53 C54 H54C 109.5 . . ?
H54A C54 H54C 109.5 . . ?
H54B C54 H54C 109.5 . . ?
C53 C55 H55A 109.5 . . ?
C53 C55 H55B 109.5 . . ?
H55A C55 H55B 109.5 . . ?
C53 C55 H55C 109.5 . . ?
H55A C55 H55C 109.5 . . ?
H55B C55 H55C 109.5 . . ?
C52 C56 C57 112.2(4) . . ?
C52 C56 C58 109.6(4) . . ?
C57 C56 C58 111.7(5) . . ?
C52 C56 H56 107.7 . . ?
C57 C56 H56 107.7 . . ?
C58 C56 H56 107.7 . . ?
C56 C57 H57A 109.5 . . ?
C56 C57 H57B 109.5 . . ?
H57A C57 H57B 109.5 . . ?
C56 C57 H57C 109.5 . . ?
H57A C57 H57C 109.5 . . ?
H57B C57 H57C 109.5 . . ?
C56 C58 H58A 109.5 . . ?
C56 C58 H58B 109.5 . . ?
H58A C58 H58B 109.5 . . ?
C56 C58 H58C 109.5 . . ?
H58A C58 H58C 109.5 . . ?
H58B C58 H58C 109.5 . . ?
F3 B1 F2 108.6(5) . . ?
F3 B1 F4 110.2(5) . . ?
F2 B1 F4 108.8(5) . . ?
F3 B1 F1 109.9(5) . . ?
F2 B1 F1 109.9(5) . . ?
F4 B1 F1 109.4(5) . . ?

loop_
_geom_bond_atom_site_label_1
_geom_bond_atom_site_label_2
_geom_bond_distance
_geom_bond_site_symmetry_2
_geom_bond_publ_flag
Cu1 C31 1.905(5) . ?
Cu1 C1 1.898(5) . ?
F1 B1 1.384(7) . ?
F2 B1 1.395(7) . ?
F3 B1 1.392(7) . ?
F4 B1 1.382(8) . ?
N3 N4 1.316(6) . ?
N3 C2 1.364(6) . ?
N3 C16 1.469(6) . ?
N4 N5 1.342(6) . ?
N5 C1 1.371(6) . ?
N5 C17 1.437(6) . ?
N33 N34 1.322(6) . ?
N33 C32 1.361(6) . ?
N33 C46 1.485(6) . ?
N34 N35 1.334(6) . ?
N35 C31 1.366(6) . ?
N35 C47 1.452(6) . ?
C1 C2 1.395(7) . ?
C2 C6 1.474(7) . ?
C6 C11 1.383(8) . ?
C6 C7 1.400(7) . ?
C7 C8 1.371(7) . ?
C7 H7 0.9500 . ?
C8 C9 1.401(7) . ?
C8 H8 0.9500 . ?
C9 C10 1.401(7) . ?
C9 C12 1.535(7) . ?
C10 C11 1.379(7) . ?
C10 H10 0.9500 . ?
C11 H11 0.9500 . ?
C12 C15 1.522(7) . ?
C12 C14 1.527(7) . ?
C12 C13 1.544(7) . ?
C13 H13A 0.9800 . ?
C13 H13B 0.9800 . ?
C13 H13C 0.9800 . ?
C14 H14A 0.9800 . ?
C14 H14B 0.9800 . ?
C14 H14C 0.9800 . ?
C15 H15A 0.9800 . ?
C15 H15B 0.9800 . ?
C15 H15C 0.9800 . ?
C16 H16A 0.9800 . ?
C16 H16B 0.9800 . ?
C16 H16C 0.9800 . ?
C17 C18 1.389(7) . ?
C17 C22 1.397(7) . ?
C18 C19 1.380(7) . ?
C18 C23 1.519(7) . ?
C19 C20 1.388(8) . ?
C19 H19 0.9500 . ?
C20 C21 1.379(8) . ?
C20 H20 0.9500 . ?
C21 C22 1.383(7) . ?
C21 H21 0.9500 . ?
C22 C26 1.530(7) . ?
C23 C25 1.527(7) . ?
C23 C24 1.533(8) . ?
C23 H23 1.0000 . ?
C24 H24A 0.9800 . ?
C24 H24B 0.9800 . ?
C24 H24C 0.9800 . ?
C25 H25A 0.9800 . ?
C25 H25B 0.9800 . ?
C25 H25C 0.9800 . ?
C26 C27 1.525(7) . ?
C26 C28 1.539(7) . ?
C26 H26 1.0000 . ?
C27 H27A 0.9800 . ?
C27 H27B 0.9800 . ?
C27 H27C 0.9800 . ?
C28 H28A 0.9800 . ?
C28 H28B 0.9800 . ?
C28 H28C 0.9800 . ?
C31 C32 1.390(7) . ?
C32 C36 1.474(7) . ?
C36 C41 1.395(7) . ?
C36 C37 1.395(7) . ?
C37 C38 1.374(7) . ?
C37 H37 0.9500 . ?
C38 C39 1.398(7) . ?
C38 H38 0.9500 . ?
C39 C40 1.390(7) . ?
C39 C42 1.521(7) . ?
C40 C41 1.394(7) . ?
C40 H40 0.9500 . ?
C41 H41 0.9500 . ?
C42 C44 1.525(7) . ?
C42 C43 1.526(7) . ?
C42 C45 1.537(8) . ?
C43 H43A 0.9800 . ?
C43 H43B 0.9800 . ?
C43 H43C 0.9800 . ?
C44 H44A 0.9800 . ?
C44 H44B 0.9800 . ?
C44 H44C 0.9800 . ?
C45 H45A 0.9800 . ?
C45 H45B 0.9800 . ?
C45 H45C 0.9800 . ?
C46 H46A 0.9800 . ?
C46 H46B 0.9800 . ?
C46 H46C 0.9800 . ?
C47 C52 1.394(7) . ?
C47 C48 1.403(7) . ?
C48 C49 1.388(8) . ?
C48 C53 1.514(7) . ?
C49 C50 1.386(8) . ?
C49 H49 0.9500 . ?
C50 C51 1.383(8) . ?
C50 H50 0.9500 . ?
C51 C52 1.395(7) . ?
C51 H51 0.9500 . ?
C52 C56 1.508(7) . ?
C53 C55 1.534(8) . ?
C53 C54 1.529(8) . ?
C53 H53 1.0000 . ?
C54 H54A 0.9800 . ?
C54 H54B 0.9800 . ?
C54 H54C 0.9800 . ?
C55 H55A 0.9800 . ?
C55 H55B 0.9800 . ?
C55 H55C 0.9800 . ?
C56 C57 1.529(7) . ?
C56 C58 1.522(7) . ?
C56 H56 1.0000 . ?
C57 H57A 0.9800 . ?
C57 H57B 0.9800 . ?
C57 H57C 0.9800 . ?
C58 H58A 0.9800 . ?
C58 H58B 0.9800 . ?
C58 H58C 0.9800 . ?

loop_
_geom_torsion_atom_site_label_1
_geom_torsion_atom_site_label_2
_geom_torsion_atom_site_label_3
_geom_torsion_atom_site_label_4
_geom_torsion
_geom_torsion_site_symmetry_1
_geom_torsion_site_symmetry_2
_geom_torsion_site_symmetry_3
_geom_torsion_site_symmetry_4
_geom_torsion_publ_flag
C2 N3 N4 N5 0.1(5) . . . . ?
C16 N3 N4 N5 -178.1(4) . . . . ?
N3 N4 N5 C1 -0.5(5) . . . . ?
N3 N4 N5 C17 178.4(4) . . . . ?
C32 N33 N34 N35 -0.1(5) . . . . ?
C46 N33 N34 N35 172.8(4) . . . . ?
N33 N34 N35 C31 -1.3(5) . . . . ?
N33 N34 N35 C47 -175.9(4) . . . . ?
N4 N5 C1 C2 0.6(5) . . . . ?
C17 N5 C1 C2 -178.2(4) . . . . ?
N4 N5 C1 Cu1 -175.4(4) . . . . ?
C17 N5 C1 Cu1 5.8(8) . . . . ?
N4 N3 C2 C1 0.2(6) . . . . ?
C16 N3 C2 C1 178.2(5) . . . . ?
N4 N3 C2 C6 -179.5(4) . . . . ?
C16 N3 C2 C6 -1.5(8) . . . . ?
N5 C1 C2 N3 -0.5(5) . . . . ?
Cu1 C1 C2 N3 175.8(4) . . . . ?
N5 C1 C2 C6 179.2(5) . . . . ?
Cu1 C1 C2 C6 -4.5(8) . . . . ?
N3 C2 C6 C11 -48.8(8) . . . . ?
C1 C2 C6 C11 131.5(6) . . . . ?
N3 C2 C6 C7 135.4(5) . . . . ?
C1 C2 C6 C7 -44.3(8) . . . . ?
C11 C6 C7 C8 -0.7(8) . . . . ?
C2 C6 C7 C8 175.3(5) . . . . ?
C6 C7 C8 C9 -0.7(8) . . . . ?
C7 C8 C9 C10 2.2(7) . . . . ?
C7 C8 C9 C12 -177.1(5) . . . . ?
C8 C9 C10 C11 -2.2(8) . . . . ?
C12 C9 C10 C11 177.0(5) . . . . ?
C9 C10 C11 C6 0.8(8) . . . . ?
C7 C6 C11 C10 0.7(8) . . . . ?
C2 C6 C11 C10 -175.1(5) . . . . ?
C8 C9 C12 C15 -55.1(6) . . . . ?
C10 C9 C12 C15 125.7(5) . . . . ?
C8 C9 C12 C14 -176.5(5) . . . . ?
C10 C9 C12 C14 4.3(7) . . . . ?
C8 C9 C12 C13 64.1(6) . . . . ?
C10 C9 C12 C13 -115.1(5) . . . . ?
N4 N5 C17 C18 -87.7(6) . . . . ?
C1 N5 C17 C18 91.1(6) . . . . ?
N4 N5 C17 C22 93.6(6) . . . . ?
C1 N5 C17 C22 -87.7(6) . . . . ?
C22 C17 C18 C19 0.2(8) . . . . ?
N5 C17 C18 C19 -178.5(5) . . . . ?
C22 C17 C18 C23 179.2(5) . . . . ?
N5 C17 C18 C23 0.5(7) . . . . ?
C17 C18 C19 C20 1.1(8) . . . . ?
C23 C18 C19 C20 -177.8(5) . . . . ?
C18 C19 C20 C21 -2.2(8) . . . . ?
C19 C20 C21 C22 1.8(8) . . . . ?
C18 C17 C22 C21 -0.6(8) . . . . ?
N5 C17 C22 C21 178.1(4) . . . . ?
C18 C17 C22 C26 176.5(5) . . . . ?
N5 C17 C22 C26 -4.8(7) . . . . ?
C20 C21 C22 C17 -0.5(8) . . . . ?
C20 C21 C22 C26 -177.5(5) . . . . ?
C19 C18 C23 C25 80.3(6) . . . . ?
C17 C18 C23 C25 -98.6(6) . . . . ?
C19 C18 C23 C24 -43.9(7) . . . . ?
C17 C18 C23 C24 137.2(5) . . . . ?
C17 C22 C26 C27 -92.0(6) . . . . ?
C21 C22 C26 C27 85.0(6) . . . . ?
C17 C22 C26 C28 144.3(5) . . . . ?
C21 C22 C26 C28 -38.8(7) . . . . ?
N34 N35 C31 C32 2.1(6) . . . . ?
C47 N35 C31 C32 176.0(5) . . . . ?
N34 N35 C31 Cu1 -170.0(3) . . . . ?
C47 N35 C31 Cu1 3.9(7) . . . . ?
N34 N33 C32 C31 1.3(6) . . . . ?
C46 N33 C32 C31 -170.3(5) . . . . ?
N34 N33 C32 C36 178.5(4) . . . . ?
C46 N33 C32 C36 6.9(8) . . . . ?
N35 C31 C32 N33 -1.9(5) . . . . ?
Cu1 C31 C32 N33 169.3(4) . . . . ?
N35 C31 C32 C36 -178.9(5) . . . . ?
Cu1 C31 C32 C36 -7.7(8) . . . . ?
N33 C32 C36 C41 43.5(7) . . . . ?
C31 C32 C36 C41 -139.9(6) . . . . ?
N33 C32 C36 C37 -140.3(5) . . . . ?
C31 C32 C36 C37 36.2(8) . . . . ?
C41 C36 C37 C38 -2.1(7) . . . . ?
C32 C36 C37 C38 -178.4(5) . . . . ?
C36 C37 C38 C39 -1.6(8) . . . . ?
C37 C38 C39 C40 3.3(7) . . . . ?
C37 C38 C39 C42 -177.5(5) . . . . ?
C38 C39 C40 C41 -1.4(7) . . . . ?
C42 C39 C40 C41 179.4(5) . . . . ?
C37 C36 C41 C40 4.0(7) . . . . ?
C32 C36 C41 C40 -179.9(5) . . . . ?
C39 C40 C41 C36 -2.3(8) . . . . ?
C38 C39 C42 C44 57.1(6) . . . . ?
C40 C39 C42 C44 -123.7(5) . . . . ?
C38 C39 C42 C43 -63.2(6) . . . . ?
C40 C39 C42 C43 116.0(6) . . . . ?
C38 C39 C42 C45 176.1(5) . . . . ?
C40 C39 C42 C45 -4.7(7) . . . . ?
N34 N35 C47 C52 84.0(6) . . . . ?
C31 N35 C47 C52 -89.9(6) . . . . ?
N34 N35 C47 C48 -94.8(5) . . . . ?
C31 N35 C47 C48 91.3(6) . . . . ?
C52 C47 C48 C49 0.0(7) . . . . ?
N35 C47 C48 C49 178.7(4) . . . . ?
C52 C47 C48 C53 178.1(5) . . . . ?
N35 C47 C48 C53 -3.2(7) . . . . ?
C47 C48 C49 C50 -1.6(7) . . . . ?
C53 C48 C49 C50 -179.7(5) . . . . ?
C48 C49 C50 C51 1.8(8) . . . . ?
C49 C50 C51 C52 -0.2(8) . . . . ?
C48 C47 C52 C51 1.4(7) . . . . ?
N35 C47 C52 C51 -177.3(4) . . . . ?
C48 C47 C52 C56 178.1(5) . . . . ?
N35 C47 C52 C56 -0.6(7) . . . . ?
C50 C51 C52 C47 -1.3(7) . . . . ?
C50 C51 C52 C56 -178.0(5) . . . . ?
C49 C48 C53 C55 -45.0(7) . . . . ?
C47 C48 C53 C55 137.0(5) . . . . ?
C49 C48 C53 C54 80.1(6) . . . . ?
C47 C48 C53 C54 -97.9(6) . . . . ?
C47 C52 C56 C57 134.4(5) . . . . ?
C51 C52 C56 C57 -49.1(7) . . . . ?
C47 C52 C56 C58 -100.9(6) . . . . ?
C51 C52 C56 C58 75.7(6) . . . . ?
